data_9010466
loop_
_publ_author_name
'Gatta, G. D.'
'Rotiroti, N.'
'Zanazzi, P. F.'
'Rieder, M.'
'Drabek, M.'
'Weiss, Z.'
'Klaska, R.'

_publ_section_title
;
 Synthesis and crystal structure of the feldspathoid CsAlSiO4: An
 open-framework silicate and potential nuclear waste disposal phase
;
_journal_name_full 'American Mineralogist'
_journal_page_first 988
_journal_page_last 995
_journal_paper_doi 10.2138/am.2008.2729
_journal_volume 93
_journal_year 2008
_chemical_compound_source Synthetic
_chemical_formula_structural CsAlSiO4
_chemical_formula_sum 'Al Cs O4 Si'
_space_group_IT_number 33
_symmetry_space_group_name_Hall 'P -2n -2ac'
_symmetry_space_group_name_H-M 'P c 21 n'
_cell_angle_alpha 90
_cell_angle_beta 90
_cell_angle_gamma 90
_cell_length_a 9.414
_cell_length_b 5.435
_cell_length_c 8.875
_cell_formula_units_Z 4
_cell_volume 454.090
_database_code_amcsd 0004598
_exptl_crystal_density_diffrn 3.686
_cod_original_formula_sum 'Cs Si Al O4'
_cod_database_code 9010466
_amcsd_formula_title CsAlSiO4

loop_
_space_group_symop_operation_xyz
x,y,z
1/2-x,y,1/2+z
1/2+x,1/2+y,1/2-z
-x,1/2+y,-z

loop_
_atom_site_aniso_label
_atom_site_aniso_U_11
_atom_site_aniso_U_22
_atom_site_aniso_U_33
_atom_site_aniso_U_12
_atom_site_aniso_U_13
_atom_site_aniso_U_23
Cs 0.01750 0.01460 0.01570 0.00140 0.00023 0.00001
Si 0.00560 0.00340 0.00520 -0.00210 -0.00050 0.00180
Al 0.00470 0.00230 0.00530 0.00060 -0.00030 -0.00080
O1 0.03200 0.01300 0.00350 0.00300 0.00170 0.00100
O2 0.01500 0.01200 0.00700 -0.00500 -0.00700 0.00300
O3 0.03400 0.01300 0.01200 -0.00300 0.00800 0.00300
O4 0.01000 0.03400 0.02800 0.00100 -0.00560 -0.00900

loop_
_atom_site_label
_atom_site_fract_x
_atom_site_fract_y
_atom_site_fract_z
_atom_site_U_iso_or_equiv
Cs 0.20052 0.50015 0.50043 0.01591
Si 0.08469 0.00040 0.19052 0.00470
Al 0.41511 -0.00360 0.31650 0.00410
O1 0.08770 -0.00470 0.01040 0.01610
O2 0.00240 -0.24130 0.25020 0.01100
O3 0.00400 0.24040 0.25510 0.02000
O4 0.24370 0.00340 0.25360 0.02410

loop_
_cod_related_entry_id
_cod_related_entry_database
_cod_related_entry_code
1 AMCSD 0004598
